data_7043023
loop_
_publ_author_name
'Hill, Anthony'
'Ward, Jas S.'

_publ_section_title
;
 Synthetic and Structural Studies of Phosphine Coordinated Boronium Salts
;
_journal_name_full 'Dalton Trans.'
_journal_paper_doi 10.1039/C7DT01023K
_journal_year 2017
_chemical_compound_source 'Research School of Chemistry'
_chemical_formula_moiety 'C26 H49 B1 Br1 P2, Br, 0.5(C1 H2 Cl2)'
_chemical_formula_sum 'C26.5 H50 B Br2 Cl P2'
_chemical_formula_weight 636.70
_space_group_IT_number 2
_symmetry_cell_setting triclinic
_symmetry_space_group_name_Hall '-P 1'
_symmetry_space_group_name_H-M 'P -1'
_atom_sites_solution_hydrogens difmap
_atom_sites_solution_primary direct
_audit_update_record
;
2013-06-07 deposited with the CCDC.
2017-05-12 downloaded from the CCDC.
;
_cell_angle_alpha 102.0817(13)
_cell_angle_beta 99.8011(10)
_cell_angle_gamma 92.5268(11)
_cell_formula_units_Z 4
_cell_length_a 11.8318(3)
_cell_length_b 13.6868(3)
_cell_length_c 20.5375(4)
_cell_measurement_reflns_used 100672
_cell_measurement_temperature 200
_cell_measurement_theta_max 27
_cell_measurement_theta_min 2.55
_cell_volume 3193.71(13)
_computing_cell_refinement 'DENZO/SCALEPACK (Otwinowski & Minor, 1997)'
_computing_data_collection 'COLLECT (Nonius, 2001).'
_computing_data_reduction 'DENZO/SCALEPACK (Otwinowski & Minor, 1997)'
_computing_molecular_graphics 'Ortep-3 for windows (Farrugia, 1997)'
_computing_publication_material 'CRYSTALS (Betteridge et al., 2003)'
_computing_structure_refinement 'CRYSTALS (Betteridge et al., 2003)'
_computing_structure_solution 'SIR92 (Altomare et al., 1994)'
_diffrn_ambient_temperature 200
_diffrn_measured_fraction_theta_full 0.998
_diffrn_measured_fraction_theta_max 0.995
_diffrn_measurement_device Area
_diffrn_measurement_device_type 'Nonius KappaCCD'
_diffrn_measurement_method \w
_diffrn_radiation_monochromator graphite
_diffrn_radiation_type 'Mo K\a'
_diffrn_radiation_wavelength 0.71073
_diffrn_reflns_av_R_equivalents 0.057
_diffrn_reflns_limit_h_max 15
_diffrn_reflns_limit_h_min -15
_diffrn_reflns_limit_k_max 17
_diffrn_reflns_limit_k_min -17
_diffrn_reflns_limit_l_max 26
_diffrn_reflns_limit_l_min -26
_diffrn_reflns_number 66125
_diffrn_reflns_theta_full 26.978
_diffrn_reflns_theta_max 27.529
_diffrn_reflns_theta_min 2.718
_diffrn_standards_number 0
_exptl_absorpt_coefficient_mu 2.735
_exptl_absorpt_correction_T_max 0.695
_exptl_absorpt_correction_T_min 0.597
_exptl_absorpt_correction_type integration
_exptl_absorpt_process_details
;
Gaussian integration (Coppens, 1970)
;
_exptl_crystal_colour colourless
_exptl_crystal_density_diffrn 1.324
_exptl_crystal_density_method 'not measured'
_exptl_crystal_description block
_exptl_crystal_F_000 1324
_exptl_crystal_size_max 0.280
_exptl_crystal_size_mid 0.170
_exptl_crystal_size_min 0.160
_platon_squeeze_details
;
;
_refine_diff_density_max 1.12
_refine_diff_density_min -1.55
_refine_ls_extinction_method None
_refine_ls_goodness_of_fit_ref 0.9776
_refine_ls_hydrogen_treatment constr
_refine_ls_matrix_type full
_refine_ls_number_parameters 586
_refine_ls_number_reflns 14574
_refine_ls_number_restraints 247
_refine_ls_R_factor_all 0.0706
_refine_ls_R_factor_gt 0.0473
_refine_ls_shift/su_max 0.0009927
_refine_ls_shift/su_mean 0.0001392
_refine_ls_structure_factor_coef Fsqd
_refine_ls_weighting_details
;
 Method= Modified Sheldrick 
 w=1/[\s^2^(F^2^) + ( 0.07P)^2^ + 3.99P] 
 ,where P=(max(Fo^2^,0) + 2Fc^2^)/3 
;
_refine_ls_weighting_scheme calc
_refine_ls_wR_factor_all 0.1320
_refine_ls_wR_factor_gt 0.1182
_refine_ls_wR_factor_ref 0.1320
_reflns_limit_h_max 15
_reflns_limit_h_min -15
_reflns_limit_k_max 17
_reflns_limit_k_min -17
_reflns_limit_l_max 26
_reflns_limit_l_min 0
_reflns_number_gt 10760
_reflns_number_total 14614
_reflns_threshold_expression I>2.0\s(I)
_oxford_diffrn_Wilson_B_factor 3.42
_oxford_diffrn_Wilson_scale 12.70
_oxford_refine_ls_r_factor_ref 0.0706
_oxford_refine_ls_scale 0.3598(3)
_oxford_reflns_number_all 14574
_oxford_reflns_threshold_expression_ref I>-10.0\s(I)
_cod_data_source_file c7dt01023k2.cif
_cod_data_source_block 1
_cod_depositor_comments
;
The following automatic conversions were performed:

'_symmetry_cell_setting' value 'Triclinic' changed to 'triclinic'
according to
/home/data/users/saulius/crontab/automatic-downloads/rss-feeds/RSC/lib/dictionaries/cif_core.dic
dictionary named 'cif_core.dic' version 2.4.2 from 2011-04-26.

'_atom_sites_solution_primary' value 'Direct' changed to 'direct'
according to
/home/data/users/saulius/crontab/automatic-downloads/rss-feeds/RSC/lib/dictionaries/cif_core.dic
dictionary named 'cif_core.dic' version 2.4.2 from 2011-04-26.

Automatic conversion script
Id: cif_fix_values 4973 2017-02-22 13:04:09Z antanas 

2017-11-16
Z value and formula fixed to values more according to usual
chemical conventions.                 miguel
;
_cod_original_formula_sum 'C53 H100 B2 Br4 Cl2 P4'
_cod_original_formula_weight 1273.41
_cod_original_formula_moiety '2(C26 H49 B1 Br1 P2), 2(Br), C1 H2 Cl2'
_cod_original_formula_units_Z 2
_cod_original_sg_symbol_H-M 'P -1 '
_cod_database_code 7043023

loop_
_symmetry_equiv_pos_as_xyz
x,y,z
-x,-y,-z

loop_
_atom_site_label
_atom_site_type_symbol
_atom_site_fract_x
_atom_site_fract_y
_atom_site_fract_z
_atom_site_U_iso_or_equiv
_atom_site_occupancy
_atom_site_adp_type
_atom_site_refinement_flags_posn
B1 B 0.8676(3) 0.6405(3) 0.78805(18) 0.0337 1.0000 Uani .
B2 B 0.4763(3) 0.8812(3) 0.71464(19) 0.0348 1.0000 Uani .
Br1 Br 0.94353(3) 0.72142(3) 0.733658(19) 0.0462 1.0000 Uani .
Br2 Br 0.51707(4) 0.75872(3) 0.74894(2) 0.0537 1.0000 Uani .
Br3 Br 0.31874(4) 0.81520(3) 0.422581(19) 0.0558 1.0000 Uani .
Br4 Br 0.85472(3) 0.63165(3) 1.08431(2) 0.0500 1.0000 Uani .
Cl1 Cl 0.49443(19) 0.50440(13) 0.89742(10) 0.1136 1.0000 Uani D
Cl2 Cl 0.47422(12) 0.28773(11) 0.85046(7) 0.0811 1.0000 Uani D
P1 P 0.92015(7) 0.65669(6) 0.88553(4) 0.0321 1.0000 Uani D
P2 P 0.86627(7) 0.49482(6) 0.75711(4) 0.0292 1.0000 Uani D
P3 P 0.31947(7) 0.87570(6) 0.66470(4) 0.0308 1.0000 Uani D
P4 P 0.56380(7) 0.93497(6) 0.65655(4) 0.0314 1.0000 Uani D
C1 C 0.8589(3) 0.5359(2) 0.89379(17) 0.0359 1.0000 Uani D
C2 C 0.8865(3) 0.4530(2) 0.83677(16) 0.0324 1.0000 Uani D
C3 C 0.3386(3) 0.9410(2) 0.59785(16) 0.0344 1.0000 Uani D
C4 C 0.4530(3) 1.0057(2) 0.61873(18) 0.0368 1.0000 Uani D
C11 C 1.0755(3) 0.6599(3) 0.91655(17) 0.0366 1.0000 Uani D
C12 C 1.1484(3) 0.7355(4) 0.8930(2) 0.0610 1.0000 Uani D
C13 C 1.2760(4) 0.7232(4) 0.9136(2) 0.0695 1.0000 Uani D
C14 C 1.3087(4) 0.7345(4) 0.9902(2) 0.0607 1.0000 Uani D
C15 C 1.2353(3) 0.6605(3) 1.0141(2) 0.0529 1.0000 Uani D
C16 C 1.1071(3) 0.6724(3) 0.99353(18) 0.0445 1.0000 Uani D
C21 C 0.8538(3) 0.7572(3) 0.93584(17) 0.0401 1.0000 Uani D
C22 C 0.7236(4) 0.7363(3) 0.9253(2) 0.0560 1.0000 Uani D
C23 C 0.6688(4) 0.8220(4) 0.9664(3) 0.0729 1.0000 Uani D
C24 C 0.7016(6) 0.9226(4) 0.9525(3) 0.0963 1.0000 Uani D
C25 C 0.8317(6) 0.9428(3) 0.9641(3) 0.0852 1.0000 Uani D
C26 C 0.8851(5) 0.8591(3) 0.9204(2) 0.0640 1.0000 Uani D
C31 C 0.9796(3) 0.4484(3) 0.71113(17) 0.0358 1.0000 Uani D
C32 C 1.0992(3) 0.4953(3) 0.7488(2) 0.0423 1.0000 Uani D
C33 C 1.1914(3) 0.4594(3) 0.7086(2) 0.0556 1.0000 Uani D
C34 C 1.1909(3) 0.3465(3) 0.6942(2) 0.0549 1.0000 Uani D
C35 C 1.0728(4) 0.2971(4) 0.6584(2) 0.0605 1.0000 Uani D
C36 C 0.9777(3) 0.3334(3) 0.6968(2) 0.0475 1.0000 Uani D
C41 C 0.7265(3) 0.4433(2) 0.70561(16) 0.0314 1.0000 Uani D
C42 C 0.6304(3) 0.4485(3) 0.74740(17) 0.0374 1.0000 Uani D
C43 C 0.5162(3) 0.4038(3) 0.70288(19) 0.0436 1.0000 Uani D
C44 C 0.4841(3) 0.4575(3) 0.64564(19) 0.0446 1.0000 Uani D
C45 C 0.5775(3) 0.4556(3) 0.60351(18) 0.0426 1.0000 Uani D
C46 C 0.6954(3) 0.4979(3) 0.64732(17) 0.0377 1.0000 Uani D
C51 C 0.2477(3) 0.7509(2) 0.62562(16) 0.0339 1.0000 Uani D
C52 C 0.1269(3) 0.7562(3) 0.5857(2) 0.0452 1.0000 Uani D
C53 C 0.0700(3) 0.6513(3) 0.5522(2) 0.0545 1.0000 Uani D
C54 C 0.1433(3) 0.5921(3) 0.5073(2) 0.0511 1.0000 Uani D
C55 C 0.2615(3) 0.5844(2) 0.54731(18) 0.0407 1.0000 Uani D
C56 C 0.3209(3) 0.6881(2) 0.58040(17) 0.0365 1.0000 Uani D
C61 C 0.2292(3) 0.9461(2) 0.71878(17) 0.0349 1.0000 Uani D
C62 C 0.2348(4) 0.9070(3) 0.78441(19) 0.0463 1.0000 Uani D
C63 C 0.1601(4) 0.9647(3) 0.8298(2) 0.0589 1.0000 Uani D
C64 C 0.1896(4) 1.0770(3) 0.8443(2) 0.0536 1.0000 Uani D
C65 C 0.1855(4) 1.1153(3) 0.7805(2) 0.0463 1.0000 Uani D
C66 C 0.2626(3) 1.0598(2) 0.73535(18) 0.0393 1.0000 Uani D
C71 C 0.6049(3) 0.8459(2) 0.58647(17) 0.0362 1.0000 Uani D
C72 C 0.6818(5) 0.7684(3) 0.6083(2) 0.0657 1.0000 Uani D
C73 C 0.7057(5) 0.6925(3) 0.5474(2) 0.0642 1.0000 Uani D
C74 C 0.7578(3) 0.7423(3) 0.5000(2) 0.0476 1.0000 Uani D
C75 C 0.6804(5) 0.8193(3) 0.4776(2) 0.0636 1.0000 Uani D
C76 C 0.6574(5) 0.8964(3) 0.5382(2) 0.0647 1.0000 Uani D
C81 C 0.6849(3) 1.0220(2) 0.70504(17) 0.0370 1.0000 Uani D
C82 C 0.7595(3) 0.9729(3) 0.7568(2) 0.0534 1.0000 Uani D
C83 C 0.8617(4) 1.0462(3) 0.7973(2) 0.0626 1.0000 Uani D
C84 C 0.8229(4) 1.1441(3) 0.8326(2) 0.0585 1.0000 Uani D
C85 C 0.7457(4) 1.1912(3) 0.7828(2) 0.0532 1.0000 Uani D
C86 C 0.6450(3) 1.1198(3) 0.7420(2) 0.0444 1.0000 Uani D
C100 C 0.4411(5) 0.3898(5) 0.9085(3) 0.0860 1.0000 Uani D
H1 H 0.7761 0.6576 0.7814 0.0406 1.0000 Uiso R
H2 H 0.4818 0.9420 0.7605 0.0421 1.0000 Uiso R
H11 H 0.8915 0.5233 0.9365 0.0432 1.0000 Uiso DR
H12 H 0.7779 0.5369 0.8902 0.0432 1.0000 Uiso DR
H21 H 0.9641 0.4380 0.8480 0.0389 1.0000 Uiso DR
H22 H 0.8366 0.3945 0.8318 0.0389 1.0000 Uiso DR
H31 H 0.2772 0.9824 0.5911 0.0413 1.0000 Uiso DR
H32 H 0.3391 0.8933 0.5570 0.0413 1.0000 Uiso DR
H41 H 0.4448 1.0647 0.6508 0.0444 1.0000 Uiso DR
H42 H 0.4745 1.0236 0.5800 0.0444 1.0000 Uiso DR
H111 H 1.0976 0.5958 0.8975 0.0440 1.0000 Uiso DR
H121 H 1.1328 0.8014 0.9131 0.0734 1.0000 Uiso DR
H122 H 1.1293 0.7252 0.8451 0.0734 1.0000 Uiso DR
H131 H 1.3199 0.7728 0.9002 0.0838 1.0000 Uiso DR
H132 H 1.2923 0.6585 0.8915 0.0838 1.0000 Uiso DR
H141 H 1.3873 0.7227 1.0014 0.0726 1.0000 Uiso DR
H142 H 1.2973 0.8007 1.0121 0.0726 1.0000 Uiso DR
H151 H 1.2543 0.6716 1.0620 0.0635 1.0000 Uiso DR
H152 H 1.2507 0.5943 0.9945 0.0635 1.0000 Uiso DR
H161 H 1.0904 0.7372 1.0151 0.0535 1.0000 Uiso DR
H162 H 1.0633 0.6229 1.0071 0.0535 1.0000 Uiso DR
H211 H 0.8840 0.7606 0.9823 0.0481 1.0000 Uiso DR
H221 H 0.7066 0.6762 0.9391 0.0673 1.0000 Uiso DR
H222 H 0.6922 0.7287 0.8786 0.0673 1.0000 Uiso DR
H231 H 0.6935 0.8243 1.0132 0.0873 1.0000 Uiso DR
H232 H 0.5874 0.8093 0.9551 0.0873 1.0000 Uiso DR
H241 H 0.6711 0.9736 0.9819 0.1154 1.0000 Uiso DR
H242 H 0.6703 0.9230 0.9068 0.1154 1.0000 Uiso DR
H251 H 0.8626 0.9467 1.0105 0.1017 1.0000 Uiso DR
H252 H 0.8498 1.0048 0.9527 0.1017 1.0000 Uiso DR
H261 H 0.9664 0.8724 0.9297 0.0770 1.0000 Uiso DR
H262 H 0.8568 0.8572 0.8740 0.0770 1.0000 Uiso DR
H311 H 0.9659 0.4675 0.6688 0.0430 1.0000 Uiso DR
H321 H 1.1149 0.4770 0.7914 0.0508 1.0000 Uiso DR
H322 H 1.1002 0.5662 0.7558 0.0508 1.0000 Uiso DR
H331 H 1.2645 0.4881 0.7337 0.0665 1.0000 Uiso DR
H332 H 1.1775 0.4802 0.6668 0.0665 1.0000 Uiso DR
H341 H 1.2110 0.3259 0.7359 0.0660 1.0000 Uiso DR
H342 H 1.2458 0.3261 0.6664 0.0660 1.0000 Uiso DR
H351 H 1.0736 0.2267 0.6538 0.0726 1.0000 Uiso DR
H352 H 1.0568 0.3120 0.6147 0.0726 1.0000 Uiso DR
H361 H 0.9887 0.3125 0.7385 0.0571 1.0000 Uiso DR
H362 H 0.9052 0.3052 0.6704 0.0571 1.0000 Uiso DR
H411 H 0.7324 0.3747 0.6862 0.0377 1.0000 Uiso DR
H421 H 0.6493 0.4120 0.7818 0.0450 1.0000 Uiso DR
H422 H 0.6238 0.5165 0.7676 0.0450 1.0000 Uiso DR
H431 H 0.4579 0.4098 0.7297 0.0524 1.0000 Uiso DR
H432 H 0.5220 0.3350 0.6842 0.0524 1.0000 Uiso DR
H441 H 0.4730 0.5253 0.6643 0.0535 1.0000 Uiso DR
H442 H 0.4146 0.4256 0.6174 0.0535 1.0000 Uiso DR
H451 H 0.5576 0.4949 0.5708 0.0512 1.0000 Uiso DR
H452 H 0.5829 0.3883 0.5811 0.0512 1.0000 Uiso DR
H461 H 0.6927 0.5672 0.6658 0.0454 1.0000 Uiso DR
H462 H 0.7526 0.4893 0.6198 0.0454 1.0000 Uiso DR
H511 H 0.2393 0.7179 0.6611 0.0408 1.0000 Uiso DR
H521 H 0.0809 0.7894 0.6158 0.0544 1.0000 Uiso DR
H522 H 0.1327 0.7928 0.5518 0.0544 1.0000 Uiso DR
H531 H 0.0586 0.6167 0.5864 0.0653 1.0000 Uiso DR
H532 H -0.0023 0.6571 0.5255 0.0653 1.0000 Uiso DR
H541 H 0.1516 0.6248 0.4717 0.0614 1.0000 Uiso DR
H542 H 0.1067 0.5266 0.4888 0.0614 1.0000 Uiso DR
H551 H 0.2535 0.5487 0.5815 0.0489 1.0000 Uiso DR
H552 H 0.3070 0.5493 0.5176 0.0489 1.0000 Uiso DR
H561 H 0.3926 0.6811 0.6072 0.0438 1.0000 Uiso DR
H562 H 0.3338 0.7218 0.5460 0.0438 1.0000 Uiso DR
H611 H 0.1519 0.9347 0.6950 0.0419 1.0000 Uiso DR
H621 H 0.3122 0.9151 0.8079 0.0556 1.0000 Uiso DR
H622 H 0.2083 0.8379 0.7731 0.0556 1.0000 Uiso DR
H631 H 0.1709 0.9435 0.8714 0.0712 1.0000 Uiso DR
H632 H 0.0818 0.9504 0.8080 0.0712 1.0000 Uiso DR
H641 H 0.1361 1.1097 0.8692 0.0645 1.0000 Uiso DR
H642 H 0.2650 1.0921 0.8705 0.0645 1.0000 Uiso DR
H651 H 0.2105 1.1847 0.7922 0.0555 1.0000 Uiso DR
H652 H 0.1085 1.1061 0.7563 0.0555 1.0000 Uiso DR
H661 H 0.3404 1.0727 0.7581 0.0473 1.0000 Uiso DR
H662 H 0.2543 1.0829 0.6944 0.0473 1.0000 Uiso DR
H711 H 0.5355 0.8097 0.5609 0.0435 1.0000 Uiso DR
H721 H 0.7528 0.8015 0.6337 0.0791 1.0000 Uiso DR
H722 H 0.6451 0.7340 0.6357 0.0791 1.0000 Uiso DR
H731 H 0.7572 0.6476 0.5630 0.0771 1.0000 Uiso DR
H732 H 0.6352 0.6562 0.5237 0.0771 1.0000 Uiso DR
H741 H 0.8309 0.7748 0.5225 0.0571 1.0000 Uiso DR
H742 H 0.7668 0.6932 0.4615 0.0571 1.0000 Uiso DR
H751 H 0.7165 0.8529 0.4495 0.0766 1.0000 Uiso DR
H752 H 0.6091 0.7859 0.4527 0.0766 1.0000 Uiso DR
H761 H 0.7280 0.9327 0.5616 0.0777 1.0000 Uiso DR
H762 H 0.6058 0.9413 0.5226 0.0777 1.0000 Uiso DR
H811 H 0.7311 1.0376 0.6745 0.0445 1.0000 Uiso DR
H821 H 0.7138 0.9552 0.7870 0.0641 1.0000 Uiso DR
H822 H 0.7878 0.9144 0.7333 0.0641 1.0000 Uiso DR
H831 H 0.9036 1.0160 0.8305 0.0750 1.0000 Uiso DR
H832 H 0.9101 1.0598 0.7673 0.0750 1.0000 Uiso DR
H841 H 0.8886 1.1892 0.8534 0.0703 1.0000 Uiso DR
H842 H 0.7815 1.1318 0.8662 0.0703 1.0000 Uiso DR
H851 H 0.7169 1.2487 0.8072 0.0639 1.0000 Uiso DR
H852 H 0.7900 1.2109 0.7525 0.0639 1.0000 Uiso DR
H861 H 0.5968 1.1047 0.7718 0.0532 1.0000 Uiso DR
H862 H 0.6028 1.1511 0.7096 0.0532 1.0000 Uiso DR
H1001 H 0.4729 0.3830 0.9529 0.1029 1.0000 Uiso DR
H1002 H 0.3598 0.3892 0.9037 0.1029 1.0000 Uiso DR

loop_
_atom_site_aniso_label
_atom_site_aniso_U_11
_atom_site_aniso_U_22
_atom_site_aniso_U_33
_atom_site_aniso_U_23
_atom_site_aniso_U_13
_atom_site_aniso_U_12
B1 0.039(2) 0.0304(18) 0.0299(18) 0.0074(15) 0.0007(15) 0.0009(15)
B2 0.0365(19) 0.0352(19) 0.0334(19) 0.0120(16) 0.0032(15) 0.0010(15)
Br1 0.0547(2) 0.0416(2) 0.0449(2) 0.01902(16) 0.00539(16) -0.00002(16)
Br2 0.0619(3) 0.0479(2) 0.0526(2) 0.02280(18) -0.00027(19) 0.00402(18)
Br3 0.0905(3) 0.0379(2) 0.0361(2) 0.00493(16) 0.01051(19) -0.00445(19)
Br4 0.0477(2) 0.0592(2) 0.0494(2) 0.02113(18) 0.01219(17) 0.01632(18)
Cl1 0.1419(16) 0.0887(11) 0.1142(13) -0.0037(10) 0.0716(12) -0.0076(10)
Cl2 0.0752(8) 0.0861(9) 0.0763(8) 0.0072(7) 0.0128(7) 0.0006(7)
P1 0.0373(4) 0.0285(4) 0.0285(4) 0.0068(3) 0.0011(3) -0.0007(3)
P2 0.0293(4) 0.0280(4) 0.0298(4) 0.0068(3) 0.0036(3) 0.0024(3)
P3 0.0331(4) 0.0285(4) 0.0294(4) 0.0054(3) 0.0041(3) 0.0002(3)
P4 0.0333(4) 0.0262(4) 0.0342(4) 0.0060(3) 0.0059(3) 0.0021(3)
C1 0.0401(18) 0.0347(17) 0.0321(16) 0.0090(14) 0.0041(14) -0.0022(14)
C2 0.0338(16) 0.0289(15) 0.0338(16) 0.0100(13) 0.0016(13) 0.0001(13)
C3 0.0421(18) 0.0313(16) 0.0297(16) 0.0084(13) 0.0026(13) 0.0081(14)
C4 0.0391(18) 0.0302(16) 0.0445(19) 0.0140(14) 0.0088(15) 0.0058(14)
C11 0.0379(18) 0.0347(17) 0.0356(17) 0.0087(14) 0.0020(14) -0.0019(14)
C12 0.050(2) 0.073(3) 0.062(3) 0.039(2) -0.010(2) -0.019(2)
C13 0.045(2) 0.099(4) 0.071(3) 0.047(3) 0.000(2) -0.018(2)
C14 0.043(2) 0.072(3) 0.063(3) 0.025(2) -0.0097(19) -0.010(2)
C15 0.045(2) 0.065(3) 0.045(2) 0.019(2) -0.0091(17) -0.0019(19)
C16 0.043(2) 0.053(2) 0.0344(18) 0.0109(16) -0.0018(15) 0.0009(16)
C21 0.051(2) 0.0358(17) 0.0303(17) 0.0051(14) 0.0010(15) 0.0063(15)
C22 0.049(2) 0.062(3) 0.050(2) 0.000(2) 0.0017(18) 0.015(2)
C23 0.070(3) 0.080(3) 0.061(3) -0.006(3) 0.013(2) 0.029(3)
C24 0.144(6) 0.079(4) 0.079(4) 0.016(3) 0.044(4) 0.064(4)
C25 0.153(6) 0.036(2) 0.076(3) 0.006(2) 0.052(4) 0.022(3)
C26 0.107(4) 0.034(2) 0.057(3) 0.0084(19) 0.031(3) 0.010(2)
C31 0.0356(17) 0.0399(18) 0.0347(17) 0.0129(14) 0.0078(14) 0.0058(14)
C32 0.0325(17) 0.0410(19) 0.057(2) 0.0146(17) 0.0119(16) 0.0041(14)
C33 0.042(2) 0.069(3) 0.069(3) 0.033(2) 0.0206(19) 0.0120(19)
C34 0.045(2) 0.068(3) 0.057(2) 0.015(2) 0.0190(19) 0.020(2)
C35 0.057(3) 0.064(3) 0.058(3) -0.001(2) 0.017(2) 0.018(2)
C36 0.043(2) 0.041(2) 0.056(2) 0.0007(17) 0.0125(17) 0.0076(16)
C41 0.0308(16) 0.0287(15) 0.0329(16) 0.0056(13) 0.0026(13) 0.0016(12)
C42 0.0332(17) 0.0420(18) 0.0371(18) 0.0102(15) 0.0052(14) 0.0020(14)
C43 0.0331(18) 0.051(2) 0.047(2) 0.0138(17) 0.0049(15) -0.0021(15)
C44 0.0366(18) 0.047(2) 0.046(2) 0.0093(17) -0.0029(15) 0.0009(15)
C45 0.044(2) 0.045(2) 0.0334(18) 0.0061(15) -0.0039(15) 0.0009(16)
C46 0.0373(18) 0.0409(18) 0.0341(17) 0.0110(15) 0.0016(14) -0.0003(14)
C51 0.0380(17) 0.0300(16) 0.0329(16) 0.0056(13) 0.0064(14) -0.0008(13)
C52 0.0371(19) 0.0368(18) 0.054(2) -0.0002(16) 0.0009(16) 0.0037(15)
C53 0.037(2) 0.043(2) 0.071(3) -0.0063(19) 0.0013(19) -0.0066(16)
C54 0.051(2) 0.040(2) 0.052(2) -0.0041(17) -0.0004(18) -0.0080(17)
C55 0.050(2) 0.0309(16) 0.0418(19) 0.0044(15) 0.0141(16) 0.0038(15)
C56 0.0357(17) 0.0356(17) 0.0349(17) 0.0025(14) 0.0046(14) -0.0002(14)
C61 0.0370(17) 0.0331(16) 0.0335(17) 0.0044(14) 0.0070(14) 0.0022(13)
C62 0.064(2) 0.0350(18) 0.047(2) 0.0135(16) 0.0252(18) 0.0076(17)
C63 0.087(3) 0.040(2) 0.063(3) 0.0162(19) 0.044(2) 0.012(2)
C64 0.077(3) 0.043(2) 0.043(2) 0.0026(17) 0.024(2) 0.0115(19)
C65 0.057(2) 0.0326(17) 0.050(2) 0.0056(16) 0.0163(18) 0.0044(16)
C66 0.046(2) 0.0297(16) 0.0435(19) 0.0073(15) 0.0127(16) 0.0028(14)
C71 0.0365(17) 0.0307(16) 0.0384(18) 0.0028(14) 0.0046(14) 0.0022(13)
C72 0.107(4) 0.058(3) 0.052(2) 0.029(2) 0.039(3) 0.048(3)
C73 0.102(4) 0.042(2) 0.066(3) 0.023(2) 0.043(3) 0.038(2)
C74 0.054(2) 0.046(2) 0.044(2) 0.0063(17) 0.0162(17) 0.0156(17)
C75 0.100(4) 0.059(3) 0.044(2) 0.020(2) 0.028(2) 0.040(3)
C76 0.114(4) 0.044(2) 0.052(2) 0.021(2) 0.042(3) 0.035(2)
C81 0.0383(18) 0.0341(17) 0.0370(18) 0.0040(14) 0.0091(14) -0.0037(14)
C82 0.046(2) 0.038(2) 0.064(3) -0.0004(18) -0.0072(19) 0.0046(16)
C83 0.044(2) 0.065(3) 0.068(3) 0.007(2) -0.008(2) -0.003(2)
C84 0.056(2) 0.052(2) 0.053(2) -0.003(2) -0.006(2) -0.0140(19)
C85 0.063(3) 0.038(2) 0.051(2) 0.0026(17) 0.0033(19) -0.0096(18)
C86 0.050(2) 0.0314(17) 0.048(2) 0.0040(16) 0.0038(17) -0.0003(15)
C100 0.073(3) 0.104(4) 0.085(4) 0.017(3) 0.032(3) 0.010(3)

loop_
_atom_type_symbol
_atom_type_scat_dispersion_real
_atom_type_scat_dispersion_imag
_atom_type_scat_Cromer_Mann_a1
_atom_type_scat_Cromer_Mann_b1
_atom_type_scat_Cromer_Mann_a2
_atom_type_scat_Cromer_Mann_b2
_atom_type_scat_Cromer_Mann_a3
_atom_type_scat_Cromer_Mann_b3
_atom_type_scat_Cromer_Mann_a4
_atom_type_scat_Cromer_Mann_b4
_atom_type_scat_Cromer_Mann_c
_atom_type_scat_source
C 0.0033 0.0016 2.3100 20.8439 1.0200 10.2075 1.5886 0.5687 0.8650 51.6512 0.2156 'International Tables Vol C 4.2.6.8 and 6.1.1.4'
H 0.0000 0.0000 0.4930 10.5109 0.3229 26.1257 0.1402 3.1424 0.0408 57.7998 0.0030 'International Tables Vol C 4.2.6.8 and 6.1.1.4'
B 0.0013 0.0007 2.0545 23.2185 1.3326 1.0210 1.0979 60.3498 0.7068 0.1403 -0.1932 'International Tables Vol C 4.2.6.8 and 6.1.1.4'
Br -0.2901 2.4595 17.1789 2.1723 5.2358 16.5796 5.6377 0.2609 3.9851 41.4328 2.9557 'International Tables Vol C 4.2.6.8 and 6.1.1.4'
Cl 0.1484 0.1585 11.4604 0.0104 7.1964 1.1662 6.2556 18.5194 1.6455 47.7784 -9.5574 'International Tables Vol C 4.2.6.8 and 6.1.1.4'
P 0.1023 0.0942 6.4345 1.9067 4.1791 27.1570 1.7800 0.5260 1.4908 68.1645 1.1149 'International Tables Vol C 4.2.6.8 and 6.1.1.4'

loop_
_exptl_crystal_face_index_h
_exptl_crystal_face_index_k
_exptl_crystal_face_index_l
_exptl_crystal_face_perp_dist
-4 -1 1 0.090
1 -4 -6 0.040
-1 4 6 0.130
3 1 -2 0.054
0 -1 5 0.142
-1 5 -1 0.108
0 -2 3 0.135
-1 3 -4 0.129

loop_
_geom_angle_atom_site_label_1
_geom_angle_atom_site_label_2
_geom_angle_atom_site_label_3
_geom_angle
_geom_angle_publ_flag
Br1 B1 P1 121.75(19) yes
Br1 B1 P2 114.84(19) yes
P1 B1 P2 101.01(16) yes
Br1 B1 H1 106.0 no
P1 B1 H1 106.0 no
P2 B1 H1 106.0 no
Br2 B2 P3 115.36(19) yes
Br2 B2 P4 122.3(2) yes
P3 B2 P4 101.37(17) yes
Br2 B2 H2 105.5 no
P3 B2 H2 105.5 no
P4 B2 H2 105.5 no
B1 P1 C1 97.86(15) yes
B1 P1 C11 117.68(16) yes
C1 P1 C11 105.86(15) yes
B1 P1 C21 112.85(16) yes
C1 P1 C21 108.89(16) yes
C11 P1 C21 112.12(16) yes
B1 P2 C2 102.20(15) yes
B1 P2 C31 116.97(16) yes
C2 P2 C31 108.33(15) yes
B1 P2 C41 110.29(15) yes
C2 P2 C41 109.94(14) yes
C31 P2 C41 108.83(15) yes
B2 P3 C3 102.48(15) yes
B2 P3 C51 116.69(16) yes
C3 P3 C51 108.75(15) yes
B2 P3 C61 110.24(16) yes
C3 P3 C61 109.14(15) yes
C51 P3 C61 109.18(15) yes
B2 P4 C4 98.32(16) yes
B2 P4 C71 117.37(16) yes
C4 P4 C71 106.58(16) yes
B2 P4 C81 112.09(16) yes
C4 P4 C81 109.04(16) yes
C71 P4 C81 112.10(16) yes
P1 C1 C2 108.9(2) yes
P1 C1 H11 109.6 no
C2 C1 H11 109.6 no
P1 C1 H12 109.6 no
C2 C1 H12 109.6 no
H11 C1 H12 109.5 no
C1 C2 P2 110.0(2) yes
C1 C2 H21 109.3 no
P2 C2 H21 109.3 no
C1 C2 H22 109.3 no
P2 C2 H22 109.3 no
H21 C2 H22 109.5 no
P3 C3 C4 109.3(2) yes
P3 C3 H31 109.5 no
C4 C3 H31 109.5 no
P3 C3 H32 109.5 no
C4 C3 H32 109.5 no
H31 C3 H32 109.5 no
C3 C4 P4 109.3(2) yes
C3 C4 H41 109.5 no
P4 C4 H41 109.5 no
C3 C4 H42 109.5 no
P4 C4 H42 109.5 no
H41 C4 H42 109.5 no
P1 C11 C12 114.5(2) yes
P1 C11 C16 113.3(2) yes
C12 C11 C16 110.4(3) yes
P1 C11 H111 105.9 no
C12 C11 H111 105.9 no
C16 C11 H111 105.9 no
C11 C12 C13 110.6(3) yes
C11 C12 H121 109.2 no
C13 C12 H121 109.2 no
C11 C12 H122 109.2 no
C13 C12 H122 109.2 no
H121 C12 H122 109.5 no
C12 C13 C14 110.7(4) yes
C12 C13 H131 109.2 no
C14 C13 H131 109.1 no
C12 C13 H132 109.1 no
C14 C13 H132 109.2 no
H131 C13 H132 109.5 no
C13 C14 C15 110.8(3) yes
C13 C14 H141 109.2 no
C15 C14 H141 109.2 no
C13 C14 H142 109.2 no
C15 C14 H142 109.1 no
H141 C14 H142 109.5 no
C14 C15 C16 111.3(3) yes
C14 C15 H151 109.0 no
C16 C15 H151 109.0 no
C14 C15 H152 109.0 no
C16 C15 H152 109.0 no
H151 C15 H152 109.5 no
C11 C16 C15 110.0(3) yes
C11 C16 H161 109.3 no
C15 C16 H161 109.4 no
C11 C16 H162 109.3 no
C15 C16 H162 109.3 no
H161 C16 H162 109.5 no
P1 C21 C22 112.0(3) yes
P1 C21 C26 111.0(3) yes
C22 C21 C26 110.6(3) yes
P1 C21 H211 107.7 no
C22 C21 H211 107.7 no
C26 C21 H211 107.7 no
C21 C22 C23 111.5(4) yes
C21 C22 H221 109.0 no
C23 C22 H221 109.0 no
C21 C22 H222 109.0 no
C23 C22 H222 109.0 no
H221 C22 H222 109.5 no
C22 C23 C24 112.3(4) yes
C22 C23 H231 108.7 no
C24 C23 H231 108.8 no
C22 C23 H232 108.8 no
C24 C23 H232 108.7 no
H231 C23 H232 109.5 no
C23 C24 C25 110.9(4) yes
C23 C24 H241 109.1 no
C25 C24 H241 109.1 no
C23 C24 H242 109.1 no
C25 C24 H242 109.2 no
H241 C24 H242 109.5 no
C24 C25 C26 110.9(5) yes
C24 C25 H251 109.2 no
C26 C25 H251 109.1 no
C24 C25 H252 109.1 no
C26 C25 H252 109.2 no
H251 C25 H252 109.5 no
C21 C26 C25 110.5(4) yes
C21 C26 H261 109.3 no
C25 C26 H261 109.2 no
C21 C26 H262 109.2 no
C25 C26 H262 109.2 no
H261 C26 H262 109.5 no
P2 C31 C32 111.8(2) yes
P2 C31 C36 112.0(2) yes
C32 C31 C36 109.9(3) yes
P2 C31 H311 107.7 no
C32 C31 H311 107.6 no
C36 C31 H311 107.7 no
C31 C32 C33 111.0(3) yes
C31 C32 H321 109.1 no
C33 C32 H321 109.1 no
C31 C32 H322 109.1 no
C33 C32 H322 109.1 no
H321 C32 H322 109.5 no
C32 C33 C34 111.2(3) yes
C32 C33 H331 109.1 no
C34 C33 H331 109.1 no
C32 C33 H332 109.0 no
C34 C33 H332 109.0 no
H331 C33 H332 109.5 no
C33 C34 C35 111.0(3) yes
C33 C34 H341 109.1 no
C35 C34 H341 109.1 no
C33 C34 H342 109.1 no
C35 C34 H342 109.1 no
H341 C34 H342 109.5 no
C34 C35 C36 112.5(4) yes
C34 C35 H351 108.8 no
C36 C35 H351 108.6 no
C34 C35 H352 108.7 no
C36 C35 H352 108.7 no
H351 C35 H352 109.5 no
C31 C36 C35 110.7(3) yes
C31 C36 H361 109.1 no
C35 C36 H361 109.2 no
C31 C36 H362 109.1 no
C35 C36 H362 109.2 no
H361 C36 H362 109.5 no
P2 C41 C42 112.5(2) yes
P2 C41 C46 110.3(2) yes
C42 C41 C46 110.1(3) yes
P2 C41 H411 107.9 no
C42 C41 H411 107.9 no
C46 C41 H411 107.9 no
C41 C42 C43 110.8(3) yes
C41 C42 H421 109.1 no
C43 C42 H421 109.2 no
C41 C42 H422 109.1 no
C43 C42 H422 109.2 no
H421 C42 H422 109.5 no
C42 C43 C44 111.2(3) yes
C42 C43 H431 109.0 no
C44 C43 H431 109.0 no
C42 C43 H432 109.1 no
C44 C43 H432 109.0 no
H431 C43 H432 109.5 no
C43 C44 C45 111.3(3) yes
C43 C44 H441 109.0 no
C45 C44 H441 109.0 no
C43 C44 H442 109.1 no
C45 C44 H442 109.1 no
H441 C44 H442 109.5 no
C44 C45 C46 111.8(3) yes
C44 C45 H451 108.9 no
C46 C45 H451 108.9 no
C44 C45 H452 108.8 no
C46 C45 H452 108.9 no
H451 C45 H452 109.5 no
C45 C46 C41 111.0(3) yes
C45 C46 H461 109.1 no
C41 C46 H461 109.1 no
C45 C46 H462 109.1 no
C41 C46 H462 109.1 no
H461 C46 H462 109.5 no
P3 C51 C52 112.0(2) yes
P3 C51 C56 111.2(2) yes
C52 C51 C56 110.8(3) yes
P3 C51 H511 107.6 no
C52 C51 H511 107.6 no
C56 C51 H511 107.5 no
C51 C52 C53 111.0(3) yes
C51 C52 H521 109.1 no
C53 C52 H521 109.1 no
C51 C52 H522 109.1 no
C53 C52 H522 109.1 no
H521 C52 H522 109.5 no
C52 C53 C54 111.5(3) yes
C52 C53 H531 109.0 no
C54 C53 H531 108.9 no
C52 C53 H532 109.0 no
C54 C53 H532 109.0 no
H531 C53 H532 109.5 no
C53 C54 C55 110.8(3) yes
C53 C54 H541 109.1 no
C55 C54 H541 109.1 no
C53 C54 H542 109.2 no
C55 C54 H542 109.2 no
H541 C54 H542 109.5 no
C54 C55 C56 110.7(3) yes
C54 C55 H551 109.1 no
C56 C55 H551 109.1 no
C54 C55 H552 109.2 no
C56 C55 H552 109.2 no
H551 C55 H552 109.5 no
C51 C56 C55 111.6(3) yes
C51 C56 H561 109.0 no
C55 C56 H561 109.0 no
C51 C56 H562 108.9 no
C55 C56 H562 108.9 no
H561 C56 H562 109.5 no
P3 C61 C62 110.0(2) yes
P3 C61 C66 112.3(2) yes
C62 C61 C66 110.7(3) yes
P3 C61 H611 107.9 no
C62 C61 H611 107.9 no
C66 C61 H611 107.9 no
C61 C62 C63 110.6(3) yes
C61 C62 H621 109.2 no
C63 C62 H621 109.1 no
C61 C62 H622 109.2 no
C63 C62 H622 109.2 no
H621 C62 H622 109.5 no
C62 C63 C64 112.3(3) yes
C62 C63 H631 108.8 no
C64 C63 H631 108.8 no
C62 C63 H632 108.8 no
C64 C63 H632 108.7 no
H631 C63 H632 109.5 no
C63 C64 C65 112.2(3) yes
C63 C64 H641 108.8 no
C65 C64 H641 108.8 no
C63 C64 H642 108.7 no
C65 C64 H642 108.8 no
H641 C64 H642 109.5 no
C64 C65 C66 111.4(3) yes
C64 C65 H651 109.0 no
C66 C65 H651 109.0 no
C64 C65 H652 108.9 no
C66 C65 H652 109.0 no
H651 C65 H652 109.5 no
C61 C66 C65 110.5(3) yes
C61 C66 H661 109.2 no
C65 C66 H661 109.3 no
C61 C66 H662 109.2 no
C65 C66 H662 109.2 no
H661 C66 H662 109.5 no
P4 C71 C72 114.3(3) yes
P4 C71 C76 113.2(2) yes
C72 C71 C76 110.0(3) yes
P4 C71 H711 106.2 no
C72 C71 H711 106.2 no
C76 C71 H711 106.2 no
C71 C72 C73 111.5(3) yes
C71 C72 H721 108.9 no
C73 C72 H721 108.9 no
C71 C72 H722 109.0 no
C73 C72 H722 109.0 no
H721 C72 H722 109.5 no
C72 C73 C74 111.8(3) yes
C72 C73 H731 108.9 no
C74 C73 H731 108.9 no
C72 C73 H732 108.8 no
C74 C73 H732 108.9 no
H731 C73 H732 109.5 no
C73 C74 C75 110.0(3) yes
C73 C74 H741 109.3 no
C75 C74 H741 109.3 no
C73 C74 H742 109.4 no
C75 C74 H742 109.4 no
H741 C74 H742 109.5 no
C74 C75 C76 111.3(3) yes
C74 C75 H751 109.1 no
C76 C75 H751 109.1 no
C74 C75 H752 109.0 no
C76 C75 H752 108.9 no
H751 C75 H752 109.5 no
C75 C76 C71 111.1(3) yes
C75 C76 H761 109.0 no
C71 C76 H761 109.1 no
C75 C76 H762 109.1 no
C71 C76 H762 109.1 no
H761 C76 H762 109.5 no
P4 C81 C82 110.5(2) yes
P4 C81 C86 111.9(2) yes
C82 C81 C86 109.6(3) yes
P4 C81 H811 108.3 no
C82 C81 H811 108.3 no
C86 C81 H811 108.2 no
C81 C82 C83 110.3(3) yes
C81 C82 H821 109.2 no
C83 C82 H821 109.3 no
C81 C82 H822 109.3 no
C83 C82 H822 109.2 no
H821 C82 H822 109.5 no
C82 C83 C84 112.0(3) yes
C82 C83 H831 108.8 no
C84 C83 H831 108.8 no
C82 C83 H832 108.9 no
C84 C83 H832 108.9 no
H831 C83 H832 109.5 no
C83 C84 C85 111.2(4) yes
C83 C84 H841 109.0 no
C85 C84 H841 109.0 no
C83 C84 H842 109.1 no
C85 C84 H842 109.0 no
H841 C84 H842 109.5 no
C84 C85 C86 112.3(3) yes
C84 C85 H851 108.8 no
C86 C85 H851 108.8 no
C84 C85 H852 108.7 no
C86 C85 H852 108.7 no
H851 C85 H852 109.5 no
C81 C86 C85 111.7(3) yes
C81 C86 H861 108.9 no
C85 C86 H861 108.9 no
C81 C86 H862 108.9 no
C85 C86 H862 108.9 no
H861 C86 H862 109.5 no
Cl2 C100 Cl1 113.2(3) yes
Cl2 C100 H1001 108.5 no
Cl1 C100 H1001 108.6 no
Cl2 C100 H1002 108.5 no
Cl1 C100 H1002 108.5 no
H1001 C100 H1002 109.5 no

loop_
_geom_bond_atom_site_label_1
_geom_bond_atom_site_label_2
_geom_bond_distance
_geom_bond_publ_flag
B1 Br1 2.013(4) yes
B1 P1 1.955(4) yes
B1 P2 1.960(4) yes
B1 H1 1.110 no
B2 Br2 1.997(4) yes
B2 P3 1.952(4) yes
B2 P4 1.938(4) yes
B2 H2 1.110 no
Cl1 C100 1.738(6) yes
Cl2 C100 1.743(6) yes
P1 C1 1.828(3) yes
P1 C11 1.835(3) yes
P1 C21 1.831(4) yes
P2 C2 1.826(3) yes
P2 C31 1.829(3) yes
P2 C41 1.827(3) yes
P3 C3 1.827(3) yes
P3 C51 1.830(3) yes
P3 C61 1.830(3) yes
P4 C4 1.828(3) yes
P4 C71 1.830(3) yes
P4 C81 1.825(3) yes
C1 C2 1.540(5) yes
C1 H11 0.950 no
C1 H12 0.950 no
C2 H21 0.950 no
C2 H22 0.950 no
C3 C4 1.529(5) yes
C3 H31 0.950 no
C3 H32 0.950 no
C4 H41 0.950 no
C4 H42 0.950 no
C11 C12 1.523(5) yes
C11 C16 1.532(5) yes
C11 H111 0.950 no
C12 C13 1.524(6) yes
C12 H121 0.950 no
C12 H122 0.950 no
C13 C14 1.528(6) yes
C13 H131 0.950 no
C13 H132 0.950 no
C14 C15 1.516(6) yes
C14 H141 0.950 no
C14 H142 0.950 no
C15 C16 1.529(5) yes
C15 H151 0.950 no
C15 H152 0.950 no
C16 H161 0.950 no
C16 H162 0.950 no
C21 C22 1.524(5) yes
C21 C26 1.538(5) yes
C21 H211 0.950 no
C22 C23 1.532(6) yes
C22 H221 0.950 no
C22 H222 0.950 no
C23 C24 1.511(8) yes
C23 H231 0.950 no
C23 H232 0.950 no
C24 C25 1.521(9) yes
C24 H241 0.950 no
C24 H242 0.950 no
C25 C26 1.530(6) yes
C25 H251 0.950 no
C25 H252 0.950 no
C26 H261 0.950 no
C26 H262 0.950 no
C31 C32 1.534(5) yes
C31 C36 1.537(5) yes
C31 H311 0.950 no
C32 C33 1.516(5) yes
C32 H321 0.950 no
C32 H322 0.950 no
C33 C34 1.511(6) yes
C33 H331 0.950 no
C33 H332 0.950 no
C34 C35 1.520(6) yes
C34 H341 0.950 no
C34 H342 0.950 no
C35 C36 1.524(5) yes
C35 H351 0.950 no
C35 H352 0.950 no
C36 H361 0.950 no
C36 H362 0.950 no
C41 C42 1.532(5) yes
C41 C46 1.541(4) yes
C41 H411 0.950 no
C42 C43 1.520(5) yes
C42 H421 0.950 no
C42 H422 0.950 no
C43 C44 1.517(5) yes
C43 H431 0.950 no
C43 H432 0.950 no
C44 C45 1.513(5) yes
C44 H441 0.950 no
C44 H442 0.950 no
C45 C46 1.540(5) yes
C45 H451 0.950 no
C45 H452 0.950 no
C46 H461 0.950 no
C46 H462 0.950 no
C51 C52 1.534(5) yes
C51 C56 1.536(5) yes
C51 H511 0.950 no
C52 C53 1.527(5) yes
C52 H521 0.950 no
C52 H522 0.950 no
C53 C54 1.510(6) yes
C53 H531 0.950 no
C53 H532 0.950 no
C54 C55 1.516(5) yes
C54 H541 0.950 no
C54 H542 0.950 no
C55 C56 1.523(5) yes
C55 H551 0.950 no
C55 H552 0.950 no
C56 H561 0.950 no
C56 H562 0.950 no
C61 C62 1.544(5) yes
C61 C66 1.540(4) yes
C61 H611 0.950 no
C62 C63 1.518(5) yes
C62 H621 0.950 no
C62 H622 0.950 no
C63 C64 1.516(5) yes
C63 H631 0.950 no
C63 H632 0.950 no
C64 C65 1.505(5) yes
C64 H641 0.950 no
C64 H642 0.950 no
C65 C66 1.524(5) yes
C65 H651 0.950 no
C65 H652 0.950 no
C66 H661 0.950 no
C66 H662 0.950 no
C71 C72 1.516(5) yes
C71 C76 1.518(5) yes
C71 H711 0.950 no
C72 C73 1.524(6) yes
C72 H721 0.950 no
C72 H722 0.950 no
C73 C74 1.494(6) yes
C73 H731 0.950 no
C73 H732 0.950 no
C74 C75 1.519(5) yes
C74 H741 0.950 no
C74 H742 0.950 no
C75 C76 1.525(6) yes
C75 H751 0.950 no
C75 H752 0.950 no
C76 H761 0.950 no
C76 H762 0.950 no
C81 C82 1.547(5) yes
C81 C86 1.531(5) yes
C81 H811 0.950 no
C82 C83 1.536(5) yes
C82 H821 0.950 no
C82 H822 0.950 no
C83 C84 1.514(6) yes
C83 H831 0.950 no
C83 H832 0.950 no
C84 C85 1.519(6) yes
C84 H841 0.950 no
C84 H842 0.950 no
C85 C86 1.513(5) yes
C85 H851 0.950 no
C85 H852 0.950 no
C86 H861 0.950 no
C86 H862 0.950 no
C100 H1001 0.950 no
C100 H1002 0.950 no

loop_
_platon_squeeze_void_nr
_platon_squeeze_void_average_x
_platon_squeeze_void_average_y
_platon_squeeze_void_average_z
_platon_squeeze_void_volume
_platon_squeeze_void_count_electrons
_platon_squeeze_void_content
1 0.000 0.000 0.500 150 30 ' '
2 0.509 0.958 0.088 40 2 ' '
3 0.491 0.042 0.911 39 2 ' '
